data_4119343
loop_
_publ_author_name
'Christo S. Sevov'
'John F. Hartwig'

_publ_section_title
;
 Iridium-Catalyzed Intermolecular Asymmetric Hydroheteroarylation of
 Bicycloalkenes
;
_journal_name_full 'Journal of the American Chemical Society'
_journal_page_first 2116
_journal_page_last 2119
_journal_paper_doi 10.1021/ja312360c
_journal_volume 135
_journal_year 2013
_chemical_absolute_configuration ad
_chemical_formula_sum 'C17 H19 N O2'
_chemical_formula_weight 269.33
_chemical_name_common CS-11052
_chemical_name_systematic
;
 hartwig15
;
_space_group.centring_type P

_space_group_IT_number 4
_space_group.IT_number 4

_symmetry_cell_setting monoclinic
_symmetry_space_group_name_Hall 'P 2yb'
_symmetry_space_group_name_H-M 'P 1 21 1'
_atom_sites_solution_hydrogens geom
_atom_sites_solution_primary direct
_atom_sites_solution_secondary difmap
_audit_creation_method SHELXL-97
_cell_angle_alpha 90.00
_cell_angle_beta 95.614(2)
_cell_angle_gamma 90.00
_cell_formula_units_Z 2
_cell_length_a 6.0151(4)
_cell_length_b 18.2558(12)
_cell_length_c 6.2350(4)
_cell_measurement_reflns_used 9901
_cell_measurement_temperature 100(2)
_cell_measurement_theta_max 68.03
_cell_measurement_theta_min 4.84
_cell_volume 681.38(8)
_computing_cell_refinement 'Bruker SAINT'
_computing_data_collection 'Bruker APEX2'
_computing_data_reduction 'Bruker SAINT'
_computing_molecular_graphics ORTEP-32
_computing_publication_material WinGX
_computing_structure_refinement SHELXL-97
_computing_structure_solution SIR-2011
_diffrn_ambient_temperature 100(2)
_diffrn_detector_area_resol_mean 8.366
_diffrn_measured_fraction_theta_full 0.998
_diffrn_measured_fraction_theta_max 0.997
_diffrn_measurement_device_type 'Bruker APEX-II CCD'
_diffrn_measurement_method 'phi and omega scans'
_diffrn_radiation_monochromator 'HELIOS multilayer mirrors'
_diffrn_radiation_source 'microfocus rotating anode'
_diffrn_radiation_type CuK\a
_diffrn_radiation_wavelength 1.54178
_diffrn_reflns_av_R_equivalents 0.0270
_diffrn_reflns_av_sigmaI/netI 0.0268
_diffrn_reflns_limit_h_max 7
_diffrn_reflns_limit_h_min -7
_diffrn_reflns_limit_k_max 21
_diffrn_reflns_limit_k_min -21
_diffrn_reflns_limit_l_max 6
_diffrn_reflns_limit_l_min -7
_diffrn_reflns_number 10826
_diffrn_reflns_theta_full 67.00
_diffrn_reflns_theta_max 68.23
_diffrn_reflns_theta_min 4.84
_exptl_absorpt_coefficient_mu 0.681
_exptl_absorpt_correction_T_max 0.9733
_exptl_absorpt_correction_T_min 0.9475
_exptl_absorpt_correction_type multi-scan
_exptl_absorpt_process_details SADABS
_exptl_crystal_colour colorless
_exptl_crystal_density_diffrn 1.313
_exptl_crystal_description prism
_exptl_crystal_F_000 288
_exptl_crystal_size_max 0.08
_exptl_crystal_size_mid 0.06
_exptl_crystal_size_min 0.04
_refine_diff_density_max 0.125
_refine_diff_density_min -0.237
_refine_diff_density_rms 0.048
_refine_ls_abs_structure_details 'Flack H D (1983), Acta Cryst. A39, 876-881'
_refine_ls_abs_structure_Flack -0.03(16)
_refine_ls_extinction_method none
_refine_ls_goodness_of_fit_ref 1.060
_refine_ls_hydrogen_treatment constr
_refine_ls_matrix_type full
_refine_ls_number_parameters 182
_refine_ls_number_reflns 2430
_refine_ls_number_restraints 1
_refine_ls_restrained_S_all 1.060
_refine_ls_R_factor_all 0.0300
_refine_ls_R_factor_gt 0.0300
_refine_ls_shift/su_max 0.000
_refine_ls_shift/su_mean 0.000
_refine_ls_structure_factor_coef Fsqd
_refine_ls_weighting_details 'calc w=1/[\s^2^(Fo^2^)+(0.0462P)^2^+0.1091P] where P=(Fo^2^+2Fc^2^)/3'
_refine_ls_weighting_scheme calc
_refine_ls_wR_factor_gt 0.0729
_refine_ls_wR_factor_ref 0.0729
_reflns_number_gt 2426
_reflns_number_total 2430
_reflns_threshold_expression >2sigma(I)
_cod_data_source_file ja312360c_si_001.cif
_cod_data_source_block hartwig15
_cod_depositor_comments
;
The following automatic conversions were performed:

'_space_group.centring_type' value 'primitive' was replaced with the
value 'P' as specified in the replacement file
'/home/antanas/src/cod-tools/trunk/data/replacement-values/replacement_values.lst'.

Automatic conversion script
Id: cif_fix_values 5642 2017-10-24 12:04:52Z antanas 
;
_cod_database_code 4119343

loop_
_symmetry_equiv_pos_as_xyz
'x, y, z'
'-x, y+1/2, -z'

loop_
_atom_site_label
_atom_site_type_symbol
_atom_site_fract_x
_atom_site_fract_y
_atom_site_fract_z
_atom_site_U_iso_or_equiv
_atom_site_adp_type
_atom_site_occupancy
_atom_site_symmetry_multiplicity
_atom_site_calc_flag
_atom_site_refinement_flags
C1 C 0.8256(2) 0.47331(7) 1.3631(2) 0.0164(3) Uani 1 1 d .
H1 H 0.8029 0.4387 1.4833 0.020 Uiso 1 1 calc R
C2 C 1.0622(2) 0.50733(7) 1.4051(2) 0.0176(3) Uani 1 1 d .
H2 H 1.1839 0.4783 1.3470 0.021 Uiso 1 1 calc R
C3 C 1.1013(2) 0.52482(7) 1.6479(2) 0.0215(3) Uani 1 1 d .
H3A H 1.2584 0.5392 1.6894 0.026 Uiso 1 1 calc R
H3B H 1.0635 0.4823 1.7360 0.026 Uiso 1 1 calc R
C4 C 0.9394(2) 0.59005(8) 1.6738(2) 0.0210(3) Uani 1 1 d .
H4A H 0.8241 0.5769 1.7701 0.025 Uiso 1 1 calc R
H4B H 1.0216 0.6338 1.7321 0.025 Uiso 1 1 calc R
C5 C 0.8346(2) 0.60340(7) 1.4424(2) 0.0214(3) Uani 1 1 d .
H5 H 0.7713 0.6536 1.4156 0.026 Uiso 1 1 calc R
C6 C 0.6707(2) 0.54087(8) 1.3823(2) 0.0231(3) Uani 1 1 d .
H6A H 0.5808 0.5509 1.2438 0.028 Uiso 1 1 calc R
H6B H 0.5688 0.5332 1.4957 0.028 Uiso 1 1 calc R
C7 C 1.0281(2) 0.58399(7) 1.3087(2) 0.0217(3) Uani 1 1 d .
H7A H 0.9825 0.5832 1.1518 0.026 Uiso 1 1 calc R
H7B H 1.1599 0.6161 1.3407 0.026 Uiso 1 1 calc R
C8 C 0.7806(2) 0.43299(7) 1.1530(2) 0.0164(2) Uani 1 1 d .
C9 C 0.5986(2) 0.43287(7) 1.0039(2) 0.0172(3) Uani 1 1 d .
H9 H 0.4693 0.4626 1.0065 0.021 Uiso 1 1 calc R
C10 C 0.6381(2) 0.37952(7) 0.8424(2) 0.0162(2) Uani 1 1 d .
C11 C 0.5177(2) 0.35393(7) 0.6537(2) 0.0166(3) Uani 1 1 d .
H11 H 0.3722 0.3720 0.6104 0.020 Uiso 1 1 calc R
C12 C 0.6155(2) 0.30128(7) 0.53014(19) 0.0170(3) Uani 1 1 d .
C13 C 0.8329(2) 0.27466(7) 0.5923(2) 0.0187(3) Uani 1 1 d .
H13 H 0.8978 0.2400 0.5033 0.022 Uiso 1 1 calc R
C14 C 0.9524(2) 0.29801(7) 0.7796(2) 0.0194(3) Uani 1 1 d .
H14 H 1.0975 0.2794 0.8225 0.023 Uiso 1 1 calc R
C15 C 0.8530(2) 0.34985(7) 0.9039(2) 0.0171(3) Uani 1 1 d .
C16 C 0.4888(2) 0.27437(7) 0.3298(2) 0.0167(3) Uani 1 1 d .
C17 C 0.4947(2) 0.19325(8) 0.0346(2) 0.0229(3) Uani 1 1 d .
H17A H 0.3394 0.1799 0.0512 0.034 Uiso 1 1 calc R
H17B H 0.5758 0.1499 -0.0079 0.034 Uiso 1 1 calc R
H17C H 0.4978 0.2311 -0.0766 0.034 Uiso 1 1 calc R
N1 N 0.93397(18) 0.38283(6) 1.09243(17) 0.0174(2) Uani 1 1 d .
H1A H 1.0642 0.3735 1.1642 0.021 Uiso 1 1 calc R
O1 O 0.30748(15) 0.29600(6) 0.25686(15) 0.0235(2) Uani 1 1 d .
O2 O 0.59919(16) 0.22099(5) 0.23659(15) 0.0219(2) Uani 1 1 d .

loop_
_atom_site_aniso_label
_atom_site_aniso_U_11
_atom_site_aniso_U_22
_atom_site_aniso_U_33
_atom_site_aniso_U_23
_atom_site_aniso_U_13
_atom_site_aniso_U_12
C1 0.0162(6) 0.0188(6) 0.0142(6) 0.0006(5) 0.0014(4) -0.0021(5)
C2 0.0168(6) 0.0204(6) 0.0156(6) -0.0016(5) 0.0014(5) -0.0010(5)
C3 0.0225(6) 0.0238(7) 0.0179(7) -0.0010(5) -0.0004(5) -0.0033(5)
C4 0.0208(6) 0.0248(7) 0.0178(7) -0.0041(5) 0.0038(5) -0.0016(5)
C5 0.0248(7) 0.0184(6) 0.0205(7) -0.0020(5) 0.0001(5) 0.0029(5)
C6 0.0187(6) 0.0273(7) 0.0229(7) -0.0068(5) 0.0005(5) 0.0022(5)
C7 0.0275(7) 0.0208(6) 0.0169(6) 0.0019(5) 0.0024(5) -0.0050(5)
C8 0.0180(6) 0.0149(6) 0.0163(6) 0.0017(5) 0.0025(4) -0.0010(5)
C9 0.0169(6) 0.0167(6) 0.0179(6) -0.0008(5) 0.0013(4) 0.0004(5)
C10 0.0168(6) 0.0156(5) 0.0163(6) 0.0031(5) 0.0023(4) -0.0004(5)
C11 0.0162(6) 0.0162(6) 0.0172(6) 0.0025(5) 0.0008(5) -0.0009(4)
C12 0.0196(6) 0.0151(6) 0.0164(6) 0.0025(5) 0.0023(5) -0.0021(4)
C13 0.0202(6) 0.0156(6) 0.0203(6) 0.0001(5) 0.0015(5) 0.0034(5)
C14 0.0188(6) 0.0187(6) 0.0204(6) 0.0007(5) -0.0002(5) 0.0030(5)
C15 0.0179(6) 0.0165(6) 0.0167(6) 0.0021(5) 0.0004(5) -0.0007(5)
C16 0.0175(6) 0.0154(6) 0.0174(6) 0.0034(5) 0.0023(5) 0.0001(5)
C17 0.0265(7) 0.0216(6) 0.0195(7) -0.0042(5) -0.0026(5) -0.0010(5)
N1 0.0164(5) 0.0176(5) 0.0172(5) 0.0000(4) -0.0029(4) 0.0015(4)
O1 0.0216(5) 0.0261(5) 0.0219(5) -0.0029(4) -0.0032(4) 0.0034(4)
O2 0.0241(5) 0.0232(5) 0.0175(5) -0.0049(3) -0.0018(4) 0.0029(4)

loop_
_atom_type_symbol
_atom_type_description
_atom_type_scat_dispersion_real
_atom_type_scat_dispersion_imag
_atom_type_scat_source
C C 0.0181 0.0091 'International Tables Vol C Tables 4.2.6.8 and 6.1.1.4'
H H 0.0000 0.0000 'International Tables Vol C Tables 4.2.6.8 and 6.1.1.4'
N N 0.0311 0.0180 'International Tables Vol C Tables 4.2.6.8 and 6.1.1.4'
O O 0.0492 0.0322 'International Tables Vol C Tables 4.2.6.8 and 6.1.1.4'

loop_
_geom_angle_atom_site_label_1
_geom_angle_atom_site_label_2
_geom_angle_atom_site_label_3
_geom_angle
C8 C1 C2 115.25(10)
C8 C1 C6 113.34(10)
C2 C1 C6 102.46(10)
C8 C1 H1 108.5
C2 C1 H1 108.5
C6 C1 H1 108.5
C7 C2 C3 101.42(10)
C7 C2 C1 102.39(10)
C3 C2 C1 107.31(10)
C7 C2 H2 114.7
C3 C2 H2 114.7
C1 C2 H2 114.7
C2 C3 C4 102.90(10)
C2 C3 H3A 111.2
C4 C3 H3A 111.2
C2 C3 H3B 111.2
C4 C3 H3B 111.2
H3A C3 H3B 109.1
C5 C4 C3 103.12(10)
C5 C4 H4A 111.1
C3 C4 H4A 111.1
C5 C4 H4B 111.1
C3 C4 H4B 111.1
H4A C4 H4B 109.1
C6 C5 C4 107.87(11)
C6 C5 C7 101.48(10)
C4 C5 C7 102.12(10)
C6 C5 H5 114.6
C4 C5 H5 114.6
C7 C5 H5 114.6
C5 C6 C1 103.51(10)
C5 C6 H6A 111.1
C1 C6 H6A 111.1
C5 C6 H6B 111.1
C1 C6 H6B 111.1
H6A C6 H6B 109.0
C2 C7 C5 94.44(10)
C2 C7 H7A 112.8
C5 C7 H7A 112.8
C2 C7 H7B 112.8
C5 C7 H7B 112.8
H7A C7 H7B 110.3
C9 C8 N1 109.04(11)
C9 C8 C1 131.14(12)
N1 C8 C1 119.69(11)
C8 C9 C10 107.55(11)
C8 C9 H9 126.2
C10 C9 H9 126.2
C11 C10 C15 118.83(12)
C11 C10 C9 135.03(12)
C15 C10 C9 106.13(11)
C12 C11 C10 118.80(11)
C12 C11 H11 120.6
C10 C11 H11 120.6
C11 C12 C13 120.91(11)
C11 C12 C16 118.89(11)
C13 C12 C16 120.20(11)
C14 C13 C12 121.21(12)
C14 C13 H13 119.4
C12 C13 H13 119.4
C13 C14 C15 117.69(12)
C13 C14 H14 121.2
C15 C14 H14 121.2
N1 C15 C14 129.85(12)
N1 C15 C10 107.62(11)
C14 C15 C10 122.50(12)
O1 C16 O2 122.79(12)
O1 C16 C12 125.49(12)
O2 C16 C12 111.71(10)
O2 C17 H17A 109.5
O2 C17 H17B 109.5
H17A C17 H17B 109.5
O2 C17 H17C 109.5
H17A C17 H17C 109.5
H17B C17 H17C 109.5
C15 N1 C8 109.65(10)
C15 N1 H1A 125.2
C8 N1 H1A 125.2
C16 O2 C17 116.14(10)

loop_
_geom_bond_atom_site_label_1
_geom_bond_atom_site_label_2
_geom_bond_distance
C1 C8 1.5042(17)
C1 C2 1.5516(17)
C1 C6 1.5573(18)
C1 H1 1.0000
C2 C7 1.5290(18)
C2 C3 1.5426(18)
C2 H2 1.0000
C3 C4 1.5571(18)
C3 H3A 0.9900
C3 H3B 0.9900
C4 C5 1.5367(18)
C4 H4A 0.9900
C4 H4B 0.9900
C5 C6 1.5307(19)
C5 C7 1.5377(18)
C5 H5 1.0000
C6 H6A 0.9900
C6 H6B 0.9900
C7 H7A 0.9900
C7 H7B 0.9900
C8 C9 1.3650(18)
C8 N1 1.3786(17)
C9 C10 1.4376(18)
C9 H9 0.9500
C10 C11 1.4001(18)
C10 C15 1.4193(18)
C11 C12 1.3970(18)
C11 H11 0.9500
C12 C13 1.4128(18)
C12 C16 1.4822(16)
C13 C14 1.3776(18)
C13 H13 0.9500
C14 C15 1.3945(19)
C14 H14 0.9500
C15 N1 1.3673(17)
C16 O1 1.2064(16)
C16 O2 1.3429(16)
C17 O2 1.4431(15)
C17 H17A 0.9800
C17 H17B 0.9800
C17 H17C 0.9800
N1 H1A 0.8800
